data_4123012
loop_
_publ_author_name
'Larionov, Evgeny'
'Lin, Luqing'
'Gu\'en\'ee, Laure'
'Mazet, Cl\'ement'

_publ_section_title
;
 Scope and Mechanism in Palladium-Catalyzed Isomerizations of Highly
 Substituted Allylic, Homoallylic, and Alkenyl Alcohols.
;
_journal_name_full 'Journal of the American Chemical Society'
_journal_page_first 141121132216006
_journal_paper_doi 10.1021/ja508736u
_journal_year 2014
_chemical_absolute_configuration ad
_chemical_formula_moiety 'C27 H51 Cl P2 Pd'
_chemical_formula_sum 'C27 H51 Cl P2 Pd'
_chemical_formula_weight 579.47
_chemical_name_systematic
; 
 ? 
;
_space_group_IT_number 1
_symmetry_cell_setting triclinic
_symmetry_space_group_name_Hall 'P 1'
_symmetry_space_group_name_H-M 'P 1'
_atom_sites_solution_hydrogens geom
_atom_sites_solution_primary direct
_atom_sites_solution_secondary difmap
_audit_creation_method SHELXL-97
_cell_angle_alpha 93.659(2)
_cell_angle_beta 108.172(3)
_cell_angle_gamma 100.009(3)
_cell_formula_units_Z 1
_cell_length_a 7.5365(3)
_cell_length_b 9.4101(3)
_cell_length_c 10.7721(3)
_cell_measurement_reflns_used 8499
_cell_measurement_temperature 180(2)
_cell_measurement_theta_max 72.4850
_cell_measurement_theta_min 4.7660
_cell_volume 709.09(4)
_computing_cell_refinement
;
CrysAlisPro, Agilent Technologies,
Version 1.171.36.28 (release 01-02-2013 CrysAlis171 .NET)
(compiled Feb  1 2013,16:14:44)
;
_computing_data_collection
;
CrysAlisPro, Agilent Technologies,
Version 1.171.36.28 (release 01-02-2013 CrysAlis171 .NET)
(compiled Feb  1 2013,16:14:44)
;
_computing_data_reduction
;
CrysAlisPro, Agilent Technologies,
Version 1.171.36.28 (release 01-02-2013 CrysAlis171 .NET)
(compiled Feb  1 2013,16:14:44)
;
_computing_molecular_graphics 'Ortep 3 (Farrugia, 1997)'
_computing_publication_material ShelX_Acta
_computing_structure_refinement 'SHELXL-97 (Sheldrick, 2008)'
_computing_structure_solution 'SHELXS-97 (Sheldrick, 2008)'
_diffrn_ambient_temperature 180(2)
_diffrn_detector_area_resol_mean 10.4679
_diffrn_measured_fraction_theta_full 0.997
_diffrn_measured_fraction_theta_max 0.977
_diffrn_measurement_device_type 'SuperNova, Dual, Cu at zero, Atlas'
_diffrn_measurement_method '\w scans'
_diffrn_radiation_monochromator mirror
_diffrn_radiation_source 'SuperNova (Cu) X-ray Source'
_diffrn_radiation_type CuK\a
_diffrn_radiation_wavelength 1.54184
_diffrn_reflns_av_R_equivalents 0.0172
_diffrn_reflns_av_unetI/netI 0.0194
_diffrn_reflns_limit_h_max 9
_diffrn_reflns_limit_h_min -8
_diffrn_reflns_limit_k_max 11
_diffrn_reflns_limit_k_min -11
_diffrn_reflns_limit_l_max 13
_diffrn_reflns_limit_l_min -13
_diffrn_reflns_number 10207
_diffrn_reflns_theta_full 67.50
_diffrn_reflns_theta_max 72.56
_diffrn_reflns_theta_min 4.35
_exptl_absorpt_coefficient_mu 7.286
_exptl_absorpt_correction_T_max 0.443
_exptl_absorpt_correction_T_min 0.236
_exptl_absorpt_correction_type analytical
_exptl_absorpt_process_details
;
CrysAlisPro, Agilent Technologies,
Version 1.171.36.28 (release 01-02-2013 CrysAlis171 .NET)
(compiled Feb  1 2013,16:14:44)
Analytical numeric absorption correction using a multifaceted crystal
            model based on expressions derived by R.C. Clark & J.S. Reid.
(Clark, R. C. & Reid, J. S. (1995). Acta Cryst. A51, 887-897)
;
_exptl_crystal_colour colorless
_exptl_crystal_density_diffrn 1.357
_exptl_crystal_density_method 'not measured'
_exptl_crystal_description prism
_exptl_crystal_F_000 306
_exptl_crystal_size_max 0.4109
_exptl_crystal_size_mid 0.2278
_exptl_crystal_size_min 0.1683
_refine_diff_density_max 0.350
_refine_diff_density_min -0.883
_refine_diff_density_rms 0.054
_refine_ls_abs_structure_details 'Flack H D (1983), Acta Cryst. A39, 876-881'
_refine_ls_abs_structure_Flack 0.065(4)
_refine_ls_extinction_method none
_refine_ls_goodness_of_fit_ref 0.934
_refine_ls_hydrogen_treatment constr
_refine_ls_matrix_type full
_refine_ls_number_parameters 273
_refine_ls_number_reflns 5154
_refine_ls_number_restraints 3
_refine_ls_restrained_S_all 0.934
_refine_ls_R_factor_all 0.0201
_refine_ls_R_factor_gt 0.0201
_refine_ls_shift/su_max 0.008
_refine_ls_shift/su_mean 0.000
_refine_ls_structure_factor_coef Fsqd
_refine_ls_weighting_details 'calc w=1/[\s^2^(Fo^2^)+(0.0420P)^2^+0.3150P] where P=(Fo^2^+2Fc^2^)/3'
_refine_ls_weighting_scheme calc
_refine_ls_wR_factor_gt 0.0534
_refine_ls_wR_factor_ref 0.0534
_reflns_number_gt 5154
_reflns_number_total 5154
_reflns_threshold_expression >2sigma(I)
_cod_data_source_file ja508736u_si_004.cif
_cod_data_source_block 13
_cod_original_cell_volume 709.08(4)
_cod_database_code 4123012

loop_
_symmetry_equiv_pos_as_xyz
'x, y, z'

loop_
_atom_site_label
_atom_site_type_symbol
_atom_site_fract_x
_atom_site_fract_y
_atom_site_fract_z
_atom_site_U_iso_or_equiv
_atom_site_adp_type
_atom_site_occupancy
_atom_site_symmetry_multiplicity
_atom_site_calc_flag
_atom_site_refinement_flags
_atom_site_disorder_assembly
_atom_site_disorder_group
Pd1 Pd -0.160300(10) 0.702951(10) 0.743851(9) 0.01786(5) Uani 1 1 d . . .
Cl1A Cl -0.3788(2) 0.83539(17) 0.63009(15) 0.0320(2) Uiso 0.543(3) 1 d P A 1
C1A C -0.3127(3) 0.68213(17) 0.89825(16) 0.0320(2) Uiso 0.543(3) 1 d P A 1
H1AA H -0.3499 0.5792 0.9071 0.048 Uiso 0.543(3) 1 calc PR A 1
H1AB H -0.4267 0.7244 0.8703 0.048 Uiso 0.543(3) 1 calc PR A 1
H1AC H -0.2264 0.7339 0.9833 0.048 Uiso 0.543(3) 1 calc PR A 1
C1B C -0.3788(2) 0.83539(17) 0.63009(15) 0.0320(2) Uiso 0.457(3) 1 d P A 2
H1BA H -0.3134 0.9137 0.5945 0.048 Uiso 0.457(3) 1 calc PR A 2
H1BB H -0.4358 0.8773 0.6902 0.048 Uiso 0.457(3) 1 calc PR A 2
H1BC H -0.4791 0.7709 0.5577 0.048 Uiso 0.457(3) 1 calc PR A 2
Cl1B Cl -0.3127(3) 0.68213(17) 0.89825(16) 0.0320(2) Uiso 0.457(3) 1 d P A 2
P1 P -0.02763(12) 0.69758(8) 0.58152(7) 0.01823(16) Uani 1 1 d . A .
P2 P 0.05414(13) 0.57520(9) 0.85269(8) 0.01862(17) Uani 1 1 d . A .
C19 C 0.2466(4) 0.6820(3) 0.9968(2) 0.0208(5) Uani 1 1 d . . .
H19 H 0.3569 0.6316 1.0160 0.025 Uiso 1 1 calc R A .
C13 C -0.0316(4) 0.4086(3) 0.9148(2) 0.0228(5) Uani 1 1 d . . .
H13 H -0.0797 0.4402 0.9866 0.027 Uiso 1 1 calc R A .
C20 C 0.3146(4) 0.8348(3) 0.9669(2) 0.0251(5) Uani 1 1 d . A .
H20A H 0.3598 0.8274 0.8902 0.030 Uiso 1 1 calc R . .
H20B H 0.2064 0.8857 0.9438 0.030 Uiso 1 1 calc R . .
C7 C -0.1994(4) 0.5810(3) 0.4349(2) 0.0228(5) Uani 1 1 d . . .
H7 H -0.2979 0.6387 0.3953 0.027 Uiso 1 1 calc R A .
C22 C 0.4181(4) 0.9319(3) 1.2078(3) 0.0303(6) Uani 1 1 d . A .
H22A H 0.3145 0.9870 1.1945 0.036 Uiso 1 1 calc R . .
H22B H 0.5283 0.9842 1.2833 0.036 Uiso 1 1 calc R . .
C14 C 0.1262(4) 0.3272(3) 0.9777(3) 0.0327(6) Uani 1 1 d . A .
H14A H 0.2332 0.3948 1.0451 0.039 Uiso 1 1 calc R . .
H14B H 0.1750 0.2896 0.9095 0.039 Uiso 1 1 calc R . .
C1 C 0.0662(4) 0.8643(3) 0.5199(2) 0.0240(5) Uani 1 1 d . . .
H1 H 0.1641 0.8407 0.4816 0.029 Uiso 1 1 calc R A .
C16 C -0.1210(5) 0.0975(3) 0.9416(3) 0.0415(7) Uani 1 1 d . A .
H16A H -0.0788 0.0502 0.8741 0.050 Uiso 1 1 calc R . .
H16B H -0.1734 0.0205 0.9865 0.050 Uiso 1 1 calc R . .
C12 C -0.3068(4) 0.4433(3) 0.4698(3) 0.0296(6) Uani 1 1 d . A .
H12A H -0.2165 0.3799 0.5070 0.036 Uiso 1 1 calc R . .
H12B H -0.3629 0.4706 0.5374 0.036 Uiso 1 1 calc R . .
C18 C -0.2008(4) 0.3051(3) 0.8116(3) 0.0294(6) Uani 1 1 d . A .
H18A H -0.3038 0.3582 0.7741 0.035 Uiso 1 1 calc R . .
H18B H -0.1598 0.2681 0.7390 0.035 Uiso 1 1 calc R . .
C24 C 0.1872(4) 0.6914(3) 1.1203(2) 0.0292(6) Uani 1 1 d . A .
H24A H 0.0751 0.7379 1.1029 0.035 Uiso 1 1 calc R . .
H24B H 0.1498 0.5921 1.1414 0.035 Uiso 1 1 calc R . .
C2 C -0.0835(4) 0.9182(3) 0.4117(3) 0.0303(6) Uani 1 1 d . A .
H2A H -0.1439 0.8402 0.3365 0.036 Uiso 1 1 calc R . .
H2B H -0.1841 0.9413 0.4459 0.036 Uiso 1 1 calc R . .
C8 C -0.1180(5) 0.5418(3) 0.3268(3) 0.0330(6) Uani 1 1 d . A .
H8A H -0.0516 0.6316 0.3040 0.040 Uiso 1 1 calc R . .
H8B H -0.0241 0.4797 0.3590 0.040 Uiso 1 1 calc R . .
C23 C 0.3499(4) 0.7794(3) 1.2381(3) 0.0312(6) Uani 1 1 d . . .
H23A H 0.3057 0.7871 1.3152 0.037 Uiso 1 1 calc R A .
H23B H 0.4577 0.7281 1.2606 0.037 Uiso 1 1 calc R . .
C4 C 0.1062(5) 1.1738(3) 0.4777(3) 0.0410(7) Uani 1 1 d . A .
H4A H 0.0113 1.2063 0.5128 0.049 Uiso 1 1 calc R . .
H4B H 0.1688 1.2576 0.4449 0.049 Uiso 1 1 calc R . .
C15 C 0.0496(5) 0.2004(3) 1.0418(3) 0.0415(7) Uani 1 1 d . . .
H15A H 0.1517 0.1463 1.0787 0.050 Uiso 1 1 calc R A .
H15B H 0.0110 0.2388 1.1150 0.050 Uiso 1 1 calc R . .
C10 C -0.3868(5) 0.3247(3) 0.2376(3) 0.0355(6) Uani 1 1 d . A .
H10A H -0.4933 0.2765 0.1579 0.043 Uiso 1 1 calc R . .
H10B H -0.3002 0.2561 0.2652 0.043 Uiso 1 1 calc R . .
C6 C 0.1681(4) 0.9862(3) 0.6346(3) 0.0318(6) Uani 1 1 d . A .
H6A H 0.0758 1.0101 0.6768 0.038 Uiso 1 1 calc R . .
H6B H 0.2699 0.9519 0.7013 0.038 Uiso 1 1 calc R . .
C5 C 0.2557(5) 1.1229(3) 0.5879(3) 0.0403(7) Uani 1 1 d . . .
H5A H 0.3120 1.2014 0.6630 0.048 Uiso 1 1 calc R A .
H5B H 0.3593 1.1022 0.5558 0.048 Uiso 1 1 calc R . .
C11 C -0.4654(5) 0.3602(3) 0.3470(3) 0.0356(7) Uani 1 1 d . . .
H11A H -0.5279 0.2688 0.3699 0.043 Uiso 1 1 calc R A .
H11B H -0.5629 0.4197 0.3158 0.043 Uiso 1 1 calc R . .
C21 C 0.4759(4) 0.9231(3) 1.0850(3) 0.0294(6) Uani 1 1 d . . .
H21A H 0.5887 0.8776 1.1023 0.035 Uiso 1 1 calc R A .
H21B H 0.5122 1.0227 1.0641 0.035 Uiso 1 1 calc R . .
C17 C -0.2755(5) 0.1776(3) 0.8752(3) 0.0364(7) Uani 1 1 d . . .
H17A H -0.3287 0.2144 0.9412 0.044 Uiso 1 1 calc R A .
H17B H -0.3800 0.1090 0.8068 0.044 Uiso 1 1 calc R . .
C3 C 0.0055(5) 1.0526(3) 0.3647(3) 0.0380(7) Uani 1 1 d . . .
H3A H -0.0952 1.0869 0.2971 0.046 Uiso 1 1 calc R A .
H3B H 0.0982 1.0273 0.3234 0.046 Uiso 1 1 calc R . .
C9 C -0.2787(5) 0.4611(3) 0.2047(3) 0.0369(7) Uani 1 1 d . . .
H9A H -0.3678 0.5259 0.1694 0.044 Uiso 1 1 calc R A .
H9B H -0.2246 0.4341 0.1359 0.044 Uiso 1 1 calc R . .
C26 C 0.1710(4) 0.5123(3) 0.7391(2) 0.0226(5) Uani 1 1 d . . .
H26A H 0.3010 0.5016 0.7906 0.027 Uiso 1 1 calc R A .
H26B H 0.0984 0.4154 0.6925 0.027 Uiso 1 1 calc R . .
C25 C 0.1846(4) 0.6173(3) 0.6371(3) 0.0242(5) Uani 1 1 d . A .
H25A H 0.2002 0.5640 0.5601 0.029 Uiso 1 1 calc R . .
H25B H 0.2988 0.6960 0.6764 0.029 Uiso 1 1 calc R . .

loop_
_atom_site_aniso_label
_atom_site_aniso_U_11
_atom_site_aniso_U_22
_atom_site_aniso_U_33
_atom_site_aniso_U_23
_atom_site_aniso_U_13
_atom_site_aniso_U_12
Pd1 0.01332(8) 0.02030(7) 0.01894(7) 0.00192(5) 0.00452(5) 0.00243(5)
P1 0.0178(4) 0.0209(3) 0.0162(3) 0.0040(2) 0.0062(2) 0.0027(3)
P2 0.0142(3) 0.0214(3) 0.0194(3) 0.0082(2) 0.0029(2) 0.0041(2)
C19 0.0194(13) 0.0211(11) 0.0197(10) 0.0025(8) 0.0045(9) 0.0020(9)
C13 0.0229(13) 0.0209(11) 0.0219(11) 0.0045(9) 0.0051(10) 0.0008(9)
C20 0.0274(14) 0.0215(11) 0.0244(12) 0.0045(9) 0.0068(10) 0.0022(10)
C7 0.0218(13) 0.0243(11) 0.0199(11) 0.0034(9) 0.0042(9) 0.0032(10)
C22 0.0326(16) 0.0279(12) 0.0251(12) -0.0026(10) 0.0032(11) 0.0061(11)
C14 0.0229(14) 0.0295(13) 0.0405(15) 0.0170(11) 0.0015(11) 0.0037(10)
C1 0.0261(14) 0.0227(11) 0.0251(12) 0.0071(9) 0.0100(10) 0.0053(10)
C16 0.046(2) 0.0226(13) 0.0541(19) 0.0137(12) 0.0152(15) 0.0004(12)
C12 0.0300(15) 0.0302(13) 0.0247(12) 0.0045(10) 0.0077(11) -0.0022(11)
C18 0.0257(15) 0.0259(12) 0.0296(13) 0.0054(10) 0.0036(11) -0.0032(10)
C24 0.0278(15) 0.0366(14) 0.0197(11) 0.0035(10) 0.0067(10) -0.0003(11)
C2 0.0297(15) 0.0304(13) 0.0282(13) 0.0109(10) 0.0043(11) 0.0064(11)
C8 0.0363(17) 0.0338(14) 0.0269(13) -0.0019(10) 0.0133(12) -0.0012(12)
C23 0.0332(16) 0.0367(14) 0.0186(11) 0.0005(10) 0.0035(11) 0.0044(11)
C4 0.0441(19) 0.0261(14) 0.0557(19) 0.0168(13) 0.0172(15) 0.0092(12)
C15 0.0400(18) 0.0338(15) 0.0472(17) 0.0222(13) 0.0072(14) 0.0052(13)
C10 0.0356(17) 0.0308(13) 0.0314(14) -0.0033(11) 0.0019(12) 0.0040(12)
C6 0.0322(16) 0.0261(12) 0.0321(13) 0.0071(10) 0.0061(11) -0.0004(11)
C5 0.0349(17) 0.0280(13) 0.0535(18) 0.0134(13) 0.0093(14) 0.0013(12)
C11 0.0331(17) 0.0326(14) 0.0327(14) -0.0010(11) 0.0061(12) -0.0043(12)
C21 0.0288(15) 0.0244(12) 0.0301(13) 0.0001(10) 0.0080(11) -0.0026(10)
C17 0.0331(17) 0.0247(13) 0.0443(16) 0.0074(12) 0.0089(13) -0.0064(11)
C3 0.0448(19) 0.0348(15) 0.0416(16) 0.0210(13) 0.0182(14) 0.0138(13)
C9 0.0486(19) 0.0367(14) 0.0221(12) -0.0040(11) 0.0108(12) 0.0046(13)
C26 0.0197(13) 0.0237(11) 0.0251(11) 0.0050(9) 0.0074(9) 0.0059(9)
C25 0.0217(13) 0.0267(12) 0.0258(12) 0.0058(10) 0.0101(10) 0.0042(10)

loop_
_atom_type_symbol
_atom_type_description
_atom_type_scat_dispersion_real
_atom_type_scat_dispersion_imag
_atom_type_scat_source
C C 0.0181 0.0091 'International Tables Vol C Tables 4.2.6.8 and 6.1.1.4'
H H 0.0000 0.0000 'International Tables Vol C Tables 4.2.6.8 and 6.1.1.4'
Cl Cl 0.3639 0.7018 'International Tables Vol C Tables 4.2.6.8 and 6.1.1.4'
P P 0.2955 0.4335 'International Tables Vol C Tables 4.2.6.8 and 6.1.1.4'
Pd Pd 0.1215 3.9337 'International Tables Vol C Tables 4.2.6.8 and 6.1.1.4'

loop_
_geom_angle_atom_site_label_1
_geom_angle_atom_site_label_2
_geom_angle_atom_site_label_3
_geom_angle
P2 Pd1 P1 87.37(3)
P2 Pd1 C1A 91.45(5)
P1 Pd1 C1A 173.55(5)
P2 Pd1 Cl1A 179.27(6)
P1 Pd1 Cl1A 91.93(5)
C1A Pd1 Cl1A 89.27(6)
Pd1 C1A H1AA 109.5
Pd1 C1A H1AB 109.5
Pd1 C1A H1AC 109.5
C25 P1 C7 108.24(12)
C25 P1 C1 101.66(13)
C7 P1 C1 105.45(12)
C25 P1 Pd1 108.75(9)
C7 P1 Pd1 109.01(9)
C1 P1 Pd1 122.88(9)
C13 P2 C26 103.93(13)
C13 P2 C19 104.37(12)
C26 P2 C19 106.37(13)
C13 P2 Pd1 118.77(10)
C26 P2 Pd1 108.17(9)
C19 P2 Pd1 114.16(9)
C20 C19 C24 110.0(2)
C20 C19 P2 110.97(17)
C24 C19 P2 112.48(19)
C20 C19 H19 107.7
C24 C19 H19 107.7
P2 C19 H19 107.7
C14 C13 C18 110.5(2)
C14 C13 P2 113.34(19)
C18 C13 P2 113.47(17)
C14 C13 H13 106.3
C18 C13 H13 106.3
P2 C13 H13 106.3
C21 C20 C19 111.3(2)
C21 C20 H20A 109.4
C19 C20 H20A 109.4
C21 C20 H20B 109.4
C19 C20 H20B 109.4
H20A C20 H20B 108.0
C8 C7 C12 110.5(2)
C8 C7 P1 115.16(19)
C12 C7 P1 112.41(17)
C8 C7 H7 106.0
C12 C7 H7 106.0
P1 C7 H7 106.0
C21 C22 C23 110.5(2)
C21 C22 H22A 109.6
C23 C22 H22A 109.6
C21 C22 H22B 109.6
C23 C22 H22B 109.6
H22A C22 H22B 108.1
C13 C14 C15 110.4(2)
C13 C14 H14A 109.6
C15 C14 H14A 109.6
C13 C14 H14B 109.6
C15 C14 H14B 109.6
H14A C14 H14B 108.1
C2 C1 C6 110.1(2)
C2 C1 P1 114.52(19)
C6 C1 P1 110.25(17)
C2 C1 H1 107.2
C6 C1 H1 107.2
P1 C1 H1 107.2
C17 C16 C15 111.4(2)
C17 C16 H16A 109.3
C15 C16 H16A 109.3
C17 C16 H16B 109.3
C15 C16 H16B 109.3
H16A C16 H16B 108.0
C11 C12 C7 110.3(2)
C11 C12 H12A 109.6
C7 C12 H12A 109.6
C11 C12 H12B 109.6
C7 C12 H12B 109.6
H12A C12 H12B 108.1
C17 C18 C13 109.9(2)
C17 C18 H18A 109.7
C13 C18 H18A 109.7
C17 C18 H18B 109.7
C13 C18 H18B 109.7
H18A C18 H18B 108.2
C23 C24 C19 111.2(2)
C23 C24 H24A 109.4
C19 C24 H24A 109.4
C23 C24 H24B 109.4
C19 C24 H24B 109.4
H24A C24 H24B 108.0
C3 C2 C1 111.2(2)
C3 C2 H2A 109.4
C1 C2 H2A 109.4
C3 C2 H2B 109.4
C1 C2 H2B 109.4
H2A C2 H2B 108.0
C9 C8 C7 109.9(2)
C9 C8 H8A 109.7
C7 C8 H8A 109.7
C9 C8 H8B 109.7
C7 C8 H8B 109.7
H8A C8 H8B 108.2
C22 C23 C24 111.2(2)
C22 C23 H23A 109.4
C24 C23 H23A 109.4
C22 C23 H23B 109.4
C24 C23 H23B 109.4
H23A C23 H23B 108.0
C3 C4 C5 111.2(2)
C3 C4 H4A 109.4
C5 C4 H4A 109.4
C3 C4 H4B 109.4
C5 C4 H4B 109.4
H4A C4 H4B 108.0
C16 C15 C14 110.8(3)
C16 C15 H15A 109.5
C14 C15 H15A 109.5
C16 C15 H15B 109.5
C14 C15 H15B 109.5
H15A C15 H15B 108.1
C11 C10 C9 111.3(2)
C11 C10 H10A 109.4
C9 C10 H10A 109.4
C11 C10 H10B 109.4
C9 C10 H10B 109.4
H10A C10 H10B 108.0
C5 C6 C1 111.5(2)
C5 C6 H6A 109.3
C1 C6 H6A 109.3
C5 C6 H6B 109.3
C1 C6 H6B 109.3
H6A C6 H6B 108.0
C4 C5 C6 111.3(3)
C4 C5 H5A 109.4
C6 C5 H5A 109.4
C4 C5 H5B 109.4
C6 C5 H5B 109.4
H5A C5 H5B 108.0
C10 C11 C12 111.2(3)
C10 C11 H11A 109.4
C12 C11 H11A 109.4
C10 C11 H11B 109.4
C12 C11 H11B 109.4
H11A C11 H11B 108.0
C22 C21 C20 111.8(2)
C22 C21 H21A 109.3
C20 C21 H21A 109.3
C22 C21 H21B 109.3
C20 C21 H21B 109.3
H21A C21 H21B 107.9
C16 C17 C18 112.2(3)
C16 C17 H17A 109.2
C18 C17 H17A 109.2
C16 C17 H17B 109.2
C18 C17 H17B 109.2
H17A C17 H17B 107.9
C2 C3 C4 111.3(3)
C2 C3 H3A 109.4
C4 C3 H3A 109.4
C2 C3 H3B 109.4
C4 C3 H3B 109.4
H3A C3 H3B 108.0
C10 C9 C8 110.9(2)
C10 C9 H9A 109.5
C8 C9 H9A 109.5
C10 C9 H9B 109.5
C8 C9 H9B 109.5
H9A C9 H9B 108.1
C25 C26 P2 112.56(18)
C25 C26 H26A 109.1
P2 C26 H26A 109.1
C25 C26 H26B 109.1
P2 C26 H26B 109.1
H26A C26 H26B 107.8
C26 C25 P1 112.11(18)
C26 C25 H25A 109.2
P1 C25 H25A 109.2
C26 C25 H25B 109.2
P1 C25 H25B 109.2
H25A C25 H25B 107.9

loop_
_geom_bond_atom_site_label_1
_geom_bond_atom_site_label_2
_geom_bond_distance
Pd1 P2 2.2594(8)
Pd1 P1 2.2709(8)
Pd1 C1A 2.2974(18)
Pd1 Cl1A 2.3271(16)
C1A H1AA 0.9800
C1A H1AB 0.9800
C1A H1AC 0.9800
P1 C25 1.835(3)
P1 C7 1.840(3)
P1 C1 1.855(3)
P2 C13 1.837(3)
P2 C26 1.839(3)
P2 C19 1.848(3)
C19 C20 1.530(3)
C19 C24 1.532(4)
C19 H19 1.0000
C13 C14 1.530(4)
C13 C18 1.535(3)
C13 H13 1.0000
C20 C21 1.528(4)
C20 H20A 0.9900
C20 H20B 0.9900
C7 C8 1.529(4)
C7 C12 1.538(3)
C7 H7 1.0000
C22 C21 1.517(4)
C22 C23 1.529(4)
C22 H22A 0.9900
C22 H22B 0.9900
C14 C15 1.532(4)
C14 H14A 0.9900
C14 H14B 0.9900
C1 C2 1.531(3)
C1 C6 1.533(4)
C1 H1 1.0000
C16 C17 1.513(5)
C16 C15 1.524(5)
C16 H16A 0.9900
C16 H16B 0.9900
C12 C11 1.532(4)
C12 H12A 0.9900
C12 H12B 0.9900
C18 C17 1.528(4)
C18 H18A 0.9900
C18 H18B 0.9900
C24 C23 1.530(4)
C24 H24A 0.9900
C24 H24B 0.9900
C2 C3 1.518(4)
C2 H2A 0.9900
C2 H2B 0.9900
C8 C9 1.528(4)
C8 H8A 0.9900
C8 H8B 0.9900
C23 H23A 0.9900
C23 H23B 0.9900
C4 C3 1.518(5)
C4 C5 1.528(4)
C4 H4A 0.9900
C4 H4B 0.9900
C15 H15A 0.9900
C15 H15B 0.9900
C10 C11 1.518(4)
C10 C9 1.520(4)
C10 H10A 0.9900
C10 H10B 0.9900
C6 C5 1.528(4)
C6 H6A 0.9900
C6 H6B 0.9900
C5 H5A 0.9900
C5 H5B 0.9900
C11 H11A 0.9900
C11 H11B 0.9900
C21 H21A 0.9900
C21 H21B 0.9900
C17 H17A 0.9900
C17 H17B 0.9900
C3 H3A 0.9900
C3 H3B 0.9900
C9 H9A 0.9900
C9 H9B 0.9900
C26 C25 1.539(3)
C26 H26A 0.9900
C26 H26B 0.9900
C25 H25A 0.9900
C25 H25B 0.9900
